data_4322192
loop_
_publ_author_name
'Paul Roussel'
'Nathaniel W. Alcock'
'Rita Boaretto'
'Andrew J. Kingsley'
'Ian J. Munslow'
'Christopher J. Sanders'
'Peter Scott'

_publ_section_title
;
 Complexes of Triamidoamines with the Early Actinides. Synthetic Routes to
 Monomeric Compounds of Tetravalent Uranium and Thorium Containing Halide
 and Amide Ligands
;
_journal_name_full 'Inorganic Chemistry'
_journal_page_first 3651
_journal_page_last 3656
_journal_paper_doi 10.1021/ic990563f
_journal_volume 38
_journal_year 1999
_chemical_formula_sum 'C24 H57 Br N4 Si3 U'
_chemical_formula_weight 803.95
_chemical_name_systematic
; 
 ? 
;
_space_group_IT_number 14
_symmetry_cell_setting monoclinic
_symmetry_space_group_name_Hall '-P 2ybc'
_symmetry_space_group_name_H-M 'P 1 21/c 1'
_atom_sites_solution_hydrogens geom
_atom_sites_solution_primary direct
_atom_sites_solution_secondary difmap
_audit_creation_method SHELXL
_cell_angle_alpha 90.00
_cell_angle_beta 107.81(3)
_cell_angle_gamma 90.00
_cell_formula_units_Z 16
_cell_length_a 29.923(6)
_cell_length_b 23.872(5)
_cell_length_c 20.837(4)
_cell_measurement_reflns_used 20980
_cell_measurement_temperature 180(2)
_cell_volume 14171(5)
_computing_structure_refinement 'SHELXL-96 (Sheldrick, 1996)'
_computing_structure_solution 'SHELXS-96 (Sheldrick, 1990)'
_diffrn_ambient_temperature 180(2)
_diffrn_radiation_monochromator graphite
_diffrn_radiation_source 'fine-focus sealed tube'
_diffrn_radiation_type MoK\a
_diffrn_radiation_wavelength 0.71073
_diffrn_reflns_av_R_equivalents 0.1056
_diffrn_reflns_av_sigmaI/netI 0.1232
_diffrn_reflns_limit_h_max 38
_diffrn_reflns_limit_h_min -37
_diffrn_reflns_limit_k_max 19
_diffrn_reflns_limit_k_min -31
_diffrn_reflns_limit_l_max 28
_diffrn_reflns_limit_l_min -26
_diffrn_reflns_number 56111
_diffrn_reflns_theta_max 22.50
_diffrn_reflns_theta_min 1.11
_exptl_absorpt_coefficient_mu 5.828
_exptl_absorpt_correction_T_max 0.93
_exptl_absorpt_correction_T_min 0.71
_exptl_absorpt_correction_type psi-scan
_exptl_crystal_colour green
_exptl_crystal_density_diffrn 1.507
_exptl_crystal_description needle
_exptl_crystal_F_000 6368
_exptl_crystal_size_max 0.26
_exptl_crystal_size_mid 0.18
_exptl_crystal_size_min 0.14
_refine_diff_density_max 3.699
_refine_diff_density_min -2.714
_refine_diff_density_rms 0.198
_refine_ls_extinction_method none
_refine_ls_goodness_of_fit_all 1.125
_refine_ls_goodness_of_fit_obs 1.335
_refine_ls_matrix_type full
_refine_ls_number_parameters 1248
_refine_ls_number_reflns 18484
_refine_ls_number_restraints 0
_refine_ls_restrained_S_all 1.125
_refine_ls_restrained_S_obs 1.335
_refine_ls_R_factor_all 0.1547
_refine_ls_R_factor_obs 0.0764
_refine_ls_shift/esd_max 0.141
_refine_ls_shift/esd_mean 0.005
_refine_ls_structure_factor_coef Fsqd
_refine_ls_weighting_details 'w=1/[\s^2^(Fo^2^)+(0.0877P)^2^+0.0000P] where P=(Fo^2^+2Fc^2^)/3'
_refine_ls_weighting_scheme calc
_refine_ls_wR_factor_all 0.2200
_refine_ls_wR_factor_obs 0.1867
_reflns_number_observed 9895
_reflns_number_total 18484
_reflns_observed_criterion >2sigma(I)
_cod_data_source_file ic990563f_2.cif
_cod_data_source_block unnbr
_cod_depositor_comments
;
The following automatic conversions were performed:

'_refine_ls_weighting_scheme' value 'calc
w=1/[\s^2^(Fo^2^)+(0.0877P)^2^+0.0000P] where P=(Fo^2^+2Fc^2^)/3' was
changed to 'calc'. New tag '_refine_ls_weighting_details' was
created. The value of the new tag was set to
'w=1/[\s^2^(Fo^2^)+(0.0877P)^2^+0.0000P] where P=(Fo^2^+2Fc^2^)/3'.

Automatic conversion script
Id: cif_fix_values 3143 2015-03-26 13:38:13Z robertas 
;
_cod_database_code 4322192

loop_
_symmetry_equiv_pos_as_xyz
'x, y, z'
'-x, y+1/2, -z+1/2'
'-x, -y, -z'
'x, -y-1/2, z-1/2'

loop_
_atom_site_aniso_label
_atom_site_aniso_U_11
_atom_site_aniso_U_22
_atom_site_aniso_U_33
_atom_site_aniso_U_23
_atom_site_aniso_U_13
_atom_site_aniso_U_12
U1 0.0303(5) 0.0266(5) 0.0369(5) 0.0012(4) 0.0091(4) -0.0010(4)
U2 0.0330(5) 0.0312(5) 0.0302(5) -0.0003(4) 0.0079(4) 0.0002(4)
U3 0.0311(5) 0.0344(5) 0.0316(5) -0.0004(4) 0.0054(4) 0.0026(4)
U4 0.0316(5) 0.0275(5) 0.0331(5) 0.0015(4) 0.0054(4) -0.0020(4)
Si11 0.050(4) 0.051(4) 0.044(4) -0.004(3) 0.015(3) -0.001(3)
Si12 0.049(4) 0.036(4) 0.049(4) -0.010(3) 0.008(3) 0.000(3)
Si13 0.037(4) 0.037(4) 0.055(4) 0.006(3) 0.014(3) -0.001(3)
Si21 0.060(5) 0.035(4) 0.041(4) 0.001(3) 0.020(3) 0.009(3)
Si22 0.044(4) 0.043(4) 0.041(4) -0.001(3) 0.002(3) -0.011(3)
Si23 0.084(5) 0.042(4) 0.036(4) 0.003(3) 0.031(4) 0.001(4)
Si31 0.067(5) 0.045(4) 0.039(4) -0.004(3) 0.018(3) 0.005(3)
Si32 0.052(4) 0.055(5) 0.042(4) 0.004(3) 0.018(3) 0.003(3)
Si33 0.044(4) 0.047(4) 0.062(4) -0.001(4) 0.014(4) 0.002(3)
Si41 0.060(5) 0.038(4) 0.041(4) -0.003(3) 0.005(3) 0.001(3)
Si42 0.053(4) 0.037(4) 0.047(4) 0.000(3) 0.016(3) 0.002(3)
Si43 0.048(4) 0.049(4) 0.042(4) 0.004(3) 0.018(3) 0.005(3)
N11 0.044(12) 0.036(11) 0.034(10) -0.015(9) 0.005(8) 0.002(9)
N12 0.030(10) 0.037(11) 0.035(10) -0.003(9) -0.001(8) 0.006(8)
N13 0.030(10) 0.037(11) 0.038(10) -0.002(9) 0.004(8) 0.001(8)
N14 0.047(12) 0.051(13) 0.044(11) -0.022(10) 0.012(9) 0.002(10)
N21 0.024(10) 0.048(12) 0.038(10) 0.007(9) 0.010(8) 0.007(8)
N22 0.043(11) 0.034(10) 0.023(9) 0.000(8) 0.002(8) -0.002(8)
N23 0.057(13) 0.046(12) 0.015(9) 0.018(8) 0.010(8) 0.011(9)
N24 0.028(11) 0.043(13) 0.081(14) 0.003(12) 0.014(10) 0.004(9)
N31 0.057(13) 0.044(12) 0.033(10) 0.012(9) 0.007(9) 0.012(9)
N32 0.054(13) 0.042(12) 0.040(11) -0.007(9) 0.013(9) -0.004(10)
N33 0.044(12) 0.014(9) 0.041(10) -0.011(8) 0.007(8) 0.003(8)
N34 0.036(12) 0.033(11) 0.065(13) 0.004(10) 0.009(10) 0.011(9)
N41 0.054(12) 0.018(9) 0.023(9) 0.008(8) 0.003(8) -0.002(8)
N42 0.028(11) 0.041(11) 0.056(11) 0.024(10) -0.014(9) -0.005(9)
N43 0.046(12) 0.040(11) 0.026(9) 0.003(8) 0.007(8) -0.014(9)
N44 0.040(12) 0.046(13) 0.046(12) -0.009(10) 0.000(9) -0.006(9)
Br1 0.0327(14) 0.0464(15) 0.0724(16) 0.0042(13) 0.0000(12) 0.0033(11)
Br2 0.0424(15) 0.0533(16) 0.0595(15) -0.0078(13) -0.0048(12) -0.0063(12)
Br3 0.0403(15) 0.0630(17) 0.0527(15) -0.0013(13) -0.0073(11) 0.0102(12)
Br4 0.0348(14) 0.0432(15) 0.0868(18) 0.0025(14) -0.0080(13) -0.0033(11)
C11 0.031(14) 0.08(2) 0.045(14) -0.011(14) 0.009(11) -0.019(13)
C12 0.044(16) 0.064(17) 0.042(14) -0.003(13) 0.010(12) -0.002(13)
C13 0.030(13) 0.029(13) 0.071(16) 0.009(12) 0.001(11) 0.007(10)
C14 0.037(15) 0.054(16) 0.077(17) 0.004(14) 0.015(13) -0.017(12)
C15 0.021(13) 0.050(15) 0.073(17) 0.025(14) -0.001(12) 0.005(11)
C16 0.044(15) 0.019(12) 0.091(18) 0.017(13) 0.034(14) 0.003(11)
C17 0.059(18) 0.08(2) 0.087(19) -0.009(16) 0.031(15) -0.030(15)
C18 0.08(2) 0.08(2) 0.032(13) 0.000(13) 0.014(13) 0.012(15)
C19 0.056(16) 0.059(17) 0.053(15) -0.015(13) 0.033(13) 0.013(13)
C21 0.069(19) 0.048(17) 0.056(16) -0.016(13) 0.008(14) 0.007(13)
C22 0.058(16) 0.033(14) 0.079(18) -0.020(13) 0.045(14) 0.004(12)
C23 0.036(15) 0.052(17) 0.050(14) -0.008(13) -0.005(11) 0.001(12)
C24 0.055(16) 0.032(14) 0.058(15) 0.017(12) 0.005(13) 0.019(12)
C25 0.032(14) 0.058(16) 0.056(15) 0.027(14) -0.001(11) 0.018(12)
C26 0.09(2) 0.034(15) 0.053(15) 0.026(13) 0.018(14) 0.002(14)
C27 0.09(2) 0.061(18) 0.048(15) 0.007(14) -0.007(13) 0.036(15)
C28 0.10(2) 0.039(15) 0.070(16) 0.005(13) 0.052(16) -0.014(14)
C29 0.09(2) 0.033(14) 0.035(13) -0.005(11) 0.034(13) -0.008(13)
C31 0.053(17) 0.067(18) 0.033(13) 0.020(13) -0.006(11) 0.018(13)
C32 0.074(19) 0.047(16) 0.055(15) 0.001(13) 0.018(14) 0.013(14)
C33 0.024(14) 0.13(3) 0.066(17) -0.048(18) -0.001(13) -0.014(16)
C34 0.060(17) 0.040(15) 0.064(16) 0.004(13) 0.016(14) 0.005(13)
C35 0.034(14) 0.053(17) 0.075(17) 0.016(14) 0.017(13) 0.020(12)
C36 0.038(15) 0.026(14) 0.089(19) 0.015(13) -0.017(13) 0.019(11)
C37 0.048(16) 0.072(18) 0.079(17) 0.012(15) 0.035(14) 0.009(13)
C38 0.09(2) 0.065(19) 0.069(18) -0.015(15) 0.002(15) 0.001(16)
C39 0.067(17) 0.044(15) 0.056(15) 0.018(13) 0.044(14) 0.020(13)
C41 0.015(12) 0.067(17) 0.044(13) -0.006(13) -0.017(10) -0.008(11)
C42 0.057(16) 0.025(13) 0.042(13) -0.013(11) 0.002(12) -0.018(11)
C43 0.031(13) 0.033(13) 0.054(15) -0.011(12) 0.003(11) 0.002(11)
C44 0.058(17) 0.060(17) 0.059(15) 0.056(14) 0.035(13) 0.040(13)
C45 0.027(13) 0.063(17) 0.050(14) -0.002(13) 0.006(11) -0.002(11)
C46 0.045(15) 0.045(15) 0.045(13) -0.006(12) 0.013(11) -0.011(12)
C47 0.10(2) 0.059(17) 0.029(13) -0.012(12) 0.013(13) -0.016(15)
C48 0.072(19) 0.046(16) 0.061(16) 0.014(13) -0.008(13) -0.018(14)
C49 0.050(16) 0.049(16) 0.072(17) 0.026(14) 0.048(13) 0.021(12)
C110 0.08(2) 0.034(15) 0.09(2) 0.011(14) 0.020(16) 0.016(14)
C111 0.10(2) 0.13(3) 0.070(18) 0.011(19) 0.057(17) 0.00(2)
C112 0.06(2) 0.13(3) 0.068(18) -0.009(18) 0.002(15) 0.038(19)
C113 0.09(2) 0.058(18) 0.074(18) -0.031(15) 0.023(16) 0.003(15)
C114 0.10(2) 0.061(18) 0.040(14) -0.009(13) 0.029(14) 0.008(15)
C115 0.035(14) 0.045(15) 0.058(15) -0.015(13) -0.003(11) 0.011(12)
C116 0.09(2) 0.057(17) 0.09(2) 0.018(16) 0.047(17) 0.008(15)
C117 0.08(2) 0.051(17) 0.085(19) 0.042(15) -0.007(16) -0.022(15)
C118 0.07(2) 0.10(2) 0.079(19) -0.019(18) 0.008(15) -0.050(18)
C119 0.060(18) 0.049(16) 0.11(2) 0.016(15) 0.030(15) -0.021(13)
C120 0.028(14) 0.041(15) 0.11(2) 0.043(15) 0.006(13) -0.006(11)
C121 0.075(19) 0.044(15) 0.042(14) 0.018(12) 0.035(13) 0.020(13)
C122 0.08(2) 0.10(2) 0.045(15) -0.011(15) -0.005(14) -0.033(18)
C123 0.09(2) 0.09(2) 0.08(2) 0.014(18) 0.005(17) 0.004(18)
C124 0.09(2) 0.15(3) 0.10(2) 0.03(2) 0.04(2) 0.04(2)
C210 0.067(19) 0.10(2) 0.037(14) 0.026(14) 0.018(13) 0.026(16)
C211 0.16(3) 0.07(2) 0.08(2) -0.016(17) 0.06(2) 0.01(2)
C212 0.11(3) 0.11(3) 0.08(2) 0.017(18) 0.070(19) 0.02(2)
C213 0.057(18) 0.08(2) 0.084(19) 0.003(16) 0.026(15) -0.015(15)
C214 0.059(17) 0.056(17) 0.052(15) 0.018(13) 0.005(12) -0.002(13)
C215 0.035(14) 0.055(16) 0.040(14) -0.002(12) -0.012(11) -0.005(12)
C216 0.11(2) 0.045(17) 0.069(18) 0.002(15) -0.008(16) 0.023(16)
C217 0.040(16) 0.08(2) 0.10(2) -0.044(17) 0.010(14) -0.002(14)
C218 0.047(16) 0.070(19) 0.084(19) -0.023(16) 0.019(14) 0.013(14)
C219 0.09(2) 0.054(17) 0.09(2) 0.022(16) 0.054(17) 0.004(15)
C220 0.14(3) 0.08(2) 0.030(14) -0.015(14) 0.028(15) -0.024(19)
C221 0.063(16) 0.053(16) 0.032(13) -0.011(12) 0.032(12) -0.022(13)
C222 0.11(2) 0.038(16) 0.064(17) -0.011(14) 0.018(16) -0.031(16)
C223 0.10(2) 0.08(2) 0.053(17) -0.018(15) -0.001(15) -0.027(17)
C224 0.16(3) 0.08(2) 0.10(2) 0.002(18) 0.10(2) -0.01(2)
C310 0.15(3) 0.14(3) 0.09(2) 0.05(2) 0.06(2) 0.07(3)
C311 0.08(2) 0.12(3) 0.08(2) 0.021(19) 0.036(17) 0.02(2)
C312 0.15(3) 0.07(2) 0.21(4) -0.06(2) 0.10(3) 0.02(2)
C313 0.060(17) 0.074(18) 0.069(16) -0.003(14) 0.045(14) 0.017(14)
C314 0.09(2) 0.058(18) 0.064(16) -0.019(14) 0.016(15) 0.010(15)
C315 0.058(17) 0.054(17) 0.059(16) 0.022(14) 0.027(13) 0.013(14)
C316 0.09(2) 0.08(2) 0.17(3) 0.07(2) 0.03(2) 0.000(19)
C317 0.08(2) 0.08(2) 0.09(2) 0.037(17) 0.030(17) 0.023(16)
C318 0.13(3) 0.18(4) 0.08(2) 0.05(2) 0.05(2) 0.05(3)
C319 0.045(16) 0.09(2) 0.073(17) 0.011(15) 0.036(13) 0.016(14)
C320 0.09(2) 0.060(19) 0.085(19) 0.036(16) 0.019(16) 0.012(16)
C321 0.10(3) 0.038(18) 0.12(3) -0.031(18) -0.04(2) -0.042(18)
C322 0.12(3) 0.13(3) 0.053(18) -0.038(19) -0.008(18) 0.01(2)
C323 0.09(3) 0.12(3) 0.11(3) -0.02(2) 0.00(2) 0.01(2)
C324 0.15(3) 0.12(3) 0.13(3) -0.08(2) 0.03(2) -0.09(3)
C410 0.10(2) 0.07(2) 0.061(17) 0.020(15) -0.008(15) -0.020(17)
C411 0.10(3) 0.08(2) 0.16(3) 0.07(2) 0.05(2) 0.022(19)
C412 0.14(3) 0.057(19) 0.067(18) 0.001(15) 0.039(18) 0.021(18)
C413 0.15(3) 0.054(17) 0.036(14) -0.004(13) 0.041(16) 0.025(17)
C414 0.038(15) 0.08(2) 0.077(17) -0.024(15) 0.005(13) 0.028(13)
C415 0.055(17) 0.052(17) 0.083(19) 0.002(15) 0.030(15) 0.004(14)
C416 0.11(2) 0.029(15) 0.10(2) 0.019(15) 0.023(18) -0.027(15)
C417 0.15(3) 0.043(18) 0.11(2) 0.005(17) 0.06(2) -0.015(19)
C418 0.22(4) 0.15(3) 0.14(3) -0.03(3) 0.13(3) -0.12(3)
C419 0.044(16) 0.10(2) 0.077(17) 0.003(16) 0.029(14) 0.019(15)
C420 0.052(16) 0.057(16) 0.016(11) -0.016(11) -0.003(10) -0.014(12)
C421 0.082(19) 0.040(15) 0.045(14) 0.007(12) 0.013(13) -0.010(13)
C422 0.10(2) 0.073(19) 0.061(16) -0.023(15) 0.053(16) -0.022(16)
C423 0.09(2) 0.12(3) 0.052(16) 0.011(17) 0.018(15) -0.007(19)
C424 0.049(17) 0.12(3) 0.055(16) -0.024(17) -0.004(13) -0.004(17)

loop_
_atom_site_label
_atom_site_type_symbol
_atom_site_fract_x
_atom_site_fract_y
_atom_site_fract_z
_atom_site_U_iso_or_equiv
_atom_site_thermal_displace_type
_atom_site_occupancy
_atom_site_calc_flag
_atom_site_refinement_flags
_atom_site_disorder_group
U1 U 0.25990(3) 0.29368(3) -0.00047(4) 0.0315(2) Uani 1 d . .
U2 U 0.24305(3) -0.21344(3) -0.00204(4) 0.0319(2) Uani 1 d . .
U3 U -0.00284(3) -0.03165(3) -0.25790(4) 0.0333(2) Uani 1 d . .
U4 U 0.51126(3) -0.52871(3) 0.26203(4) 0.0318(2) Uani 1 d . .
Si11 Si 0.2464(2) 0.3395(3) 0.1533(3) 0.0480(17) Uani 1 d . .
Si12 Si 0.2539(2) 0.1513(3) -0.0337(3) 0.0462(17) Uani 1 d . .
Si13 Si 0.2956(2) 0.3896(3) -0.1005(3) 0.0430(16) Uani 1 d . .
Si21 Si 0.1872(2) -0.1271(2) 0.0845(3) 0.0444(17) Uani 1 d . .
Si22 Si 0.2536(2) -0.3594(3) 0.0201(3) 0.0451(17) Uani 1 d . .
Si23 Si 0.2766(3) -0.1564(3) -0.1354(3) 0.0511(18) Uani 1 d . .
Si31 Si 0.0242(2) -0.1222(3) -0.3709(3) 0.0496(18) Uani 1 d . .
Si32 Si -0.0583(2) -0.0806(3) -0.1439(3) 0.0489(17) Uani 1 d . .
Si33 Si 0.0108(2) 0.1107(3) -0.2787(3) 0.0516(18) Uani 1 d . .
Si41 Si 0.5090(2) -0.3861(3) 0.2374(3) 0.0489(17) Uani 1 d . .
Si42 Si 0.4884(2) -0.5894(3) 0.4024(3) 0.0456(17) Uani 1 d . .
Si43 Si 0.5510(2) -0.6180(3) 0.1606(3) 0.0454(17) Uani 1 d . .
N11 N 0.2775(6) 0.3381(6) 0.0972(7) 0.040(4) Uani 1 d . .
N12 N 0.2761(5) 0.2051(6) 0.0233(7) 0.036(4) Uani 1 d . .
N13 N 0.3036(5) 0.3251(6) -0.0611(7) 0.036(4) Uani 1 d . .
N14 N 0.3513(6) 0.2813(7) 0.0635(8) 0.048(5) Uani 1 d . .
N21 N 0.1871(5) -0.1889(7) 0.0404(7) 0.036(4) Uani 1 d . .
N22 N 0.2339(5) -0.3017(7) -0.0332(7) 0.035(4) Uani 1 d . .
N23 N 0.2363(6) -0.1630(7) -0.0936(7) 0.040(5) Uani 1 d . .
N24 N 0.1586(6) -0.2328(8) -0.0913(9) 0.051(5) Uani 1 d . .
N31 N -0.0021(6) -0.0614(7) -0.3585(7) 0.046(5) Uani 1 d . .
N32 N -0.0541(6) -0.0805(7) -0.2242(8) 0.046(5) Uani 1 d . .
N33 N -0.0248(6) 0.0588(6) -0.2676(7) 0.034(4) Uani 1 d . .
N34 N -0.0881(6) -0.0201(7) -0.3467(9) 0.046(5) Uani 1 d . .
N41 N 0.5279(5) -0.4396(6) 0.2930(7) 0.033(4) Uani 1 d . .
N42 N 0.5251(6) -0.5814(7) 0.3537(8) 0.048(5) Uani 1 d . .
N43 N 0.5583(6) -0.5554(7) 0.2059(7) 0.038(4) Uani 1 d . .
N44 N 0.6004(6) -0.5171(8) 0.3364(8) 0.047(5) Uani 1 d . .
Br1 Br 0.16268(8) 0.31012(10) -0.06512(12) 0.0541(7) Uani 1 d . .
Br2 Br 0.33094(8) -0.19696(10) 0.09619(12) 0.0563(7) Uani 1 d . .
Br3 Br 0.08691(8) -0.04427(10) -0.16156(11) 0.0569(7) Uani 1 d . .
Br4 Br 0.41642(8) -0.53975(10) 0.18316(13) 0.0609(7) Uani 1 d . .
C11 C 0.3604(7) 0.3123(10) 0.1313(10) 0.055(7) Uani 1 d . .
H11A H 0.3554 0.2868 0.1658 0.065 Uiso 1 calc R .
H11B H 0.3932 0.3262 0.1472 0.065 Uiso 1 calc R .
C12 C 0.3273(7) 0.3596(9) 0.1196(10) 0.051(6) Uani 1 d . .
H12A H 0.3324 0.3846 0.0846 0.061 Uiso 1 calc R .
H12B H 0.3329 0.3815 0.1617 0.061 Uiso 1 calc R .
C13 C 0.3612(7) 0.2184(8) 0.0758(11) 0.046(6) Uani 1 d . .
H13A H 0.3697 0.2014 0.0378 0.056 Uiso 1 calc R .
H13B H 0.3874 0.2123 0.1178 0.056 Uiso 1 calc R .
C14 C 0.3169(7) 0.1928(9) 0.0818(11) 0.057(7) Uani 1 d . .
H14A H 0.3210 0.1517 0.0865 0.068 Uiso 1 calc R .
H14B H 0.3110 0.2072 0.1230 0.068 Uiso 1 calc R .
C15 C 0.3788(7) 0.3035(9) 0.0246(11) 0.052(6) Uani 1 d . .
H15A H 0.4087 0.2826 0.0339 0.062 Uiso 1 calc R .
H15B H 0.3862 0.3434 0.0362 0.062 Uiso 1 calc R .
C16 C 0.3500(7) 0.2979(8) -0.0504(11) 0.049(6) Uani 1 d . .
H16A H 0.3668 0.3161 -0.0790 0.058 Uiso 1 calc R .
H16B H 0.3456 0.2578 -0.0631 0.058 Uiso 1 calc R .
C17 C 0.2007(8) 0.2843(10) 0.1286(12) 0.074(8) Uani 1 d . .
H17A H 0.2152 0.2487 0.1228 0.110 Uiso 1 calc R .
H17B H 0.1772 0.2948 0.0861 0.110 Uiso 1 calc R .
H17C H 0.1855 0.2804 0.1639 0.110 Uiso 1 calc R .
C18 C 0.2849(8) 0.3247(10) 0.2402(9) 0.066(7) Uani 1 d . .
H18A H 0.3006 0.2885 0.2409 0.099 Uiso 1 calc R .
H18B H 0.2659 0.3234 0.2710 0.099 Uiso 1 calc R .
H18C H 0.3086 0.3543 0.2545 0.099 Uiso 1 calc R .
C19 C 0.2178(8) 0.4111(10) 0.1542(11) 0.052(6) Uani 1 d . .
C21 C 0.1230(8) -0.2140(9) -0.0581(11) 0.060(7) Uani 1 d . .
H21A H 0.1150 -0.1742 -0.0690 0.072 Uiso 1 calc R .
H21B H 0.0940 -0.2366 -0.0752 0.072 Uiso 1 calc R .
C22 C 0.1429(7) -0.2211(9) 0.0159(11) 0.051(6) Uani 1 d . .
H22A H 0.1201 -0.2076 0.0383 0.062 Uiso 1 calc R .
H22B H 0.1491 -0.2613 0.0269 0.062 Uiso 1 calc R .
C23 C 0.1562(7) -0.2925(9) -0.1054(10) 0.050(6) Uani 1 d . .
H23A H 0.1342 -0.2994 -0.1510 0.060 Uiso 1 calc R .
H23B H 0.1442 -0.3124 -0.0724 0.060 Uiso 1 calc R .
C24 C 0.2038(7) -0.3146(9) -0.1016(10) 0.051(6) Uani 1 d . .
H24A H 0.2026 -0.3555 -0.1098 0.062 Uiso 1 calc R .
H24B H 0.2159 -0.2960 -0.1355 0.062 Uiso 1 calc R .
C25 C 0.1564(7) -0.1947(9) -0.1483(10) 0.052(6) Uani 1 d . .
H25A H 0.1237 -0.1816 -0.1679 0.062 Uiso 1 calc R .
H25B H 0.1649 -0.2161 -0.1836 0.062 Uiso 1 calc R .
C26 C 0.1881(9) -0.1446(9) -0.1293(11) 0.060(7) Uani 1 d . .
H26A H 0.1878 -0.1236 -0.1703 0.072 Uiso 1 calc R .
H26B H 0.1767 -0.1195 -0.0999 0.072 Uiso 1 calc R .
C27 C 0.1306(8) -0.0866(10) 0.0497(10) 0.072(8) Uani 1 d . .
H27A H 0.1071 -0.1012 0.0693 0.107 Uiso 1 calc R .
H27B H 0.1192 -0.0908 0.0006 0.107 Uiso 1 calc R .
H27C H 0.1363 -0.0469 0.0612 0.107 Uiso 1 calc R .
C28 C 0.2382(8) -0.0844(9) 0.0736(11) 0.065(7) Uani 1 d . .
H28A H 0.2665 -0.1078 0.0845 0.098 Uiso 1 calc R .
H28B H 0.2439 -0.0520 0.1039 0.098 Uiso 1 calc R .
H28C H 0.2305 -0.0715 0.0269 0.098 Uiso 1 calc R .
C29 C 0.1977(9) -0.1400(9) 0.1770(10) 0.049(6) Uani 1 d . .
C31 C -0.0858(8) -0.0415(10) -0.4113(10) 0.055(7) Uani 1 d . .
H31A H -0.1087 -0.0213 -0.4485 0.066 Uiso 1 calc R .
H31B H -0.0942 -0.0818 -0.4152 0.066 Uiso 1 calc R .
C32 C -0.0364(8) -0.0339(9) -0.4170(10) 0.059(7) Uani 1 d . .
H32A H -0.0346 -0.0508 -0.4595 0.071 Uiso 1 calc R .
H32B H -0.0290 0.0065 -0.4175 0.071 Uiso 1 calc R .
C33 C -0.1212(8) -0.0559(12) -0.3202(12) 0.077(9) Uani 1 d . .
H33A H -0.1349 -0.0329 -0.2915 0.092 Uiso 1 calc R .
H33B H -0.1471 -0.0707 -0.3584 0.092 Uiso 1 calc R .
C34 C -0.0931(8) -0.1041(9) -0.2794(11) 0.055(6) Uani 1 d . .
H34A H -0.1135 -0.1273 -0.2606 0.066 Uiso 1 calc R .
H34B H -0.0806 -0.1281 -0.3087 0.066 Uiso 1 calc R .
C35 C -0.1009(7) 0.0394(9) -0.3503(11) 0.054(6) Uani 1 d . .
H35A H -0.1353 0.0432 -0.3592 0.065 Uiso 1 calc R .
H35B H -0.0925 0.0576 -0.3877 0.065 Uiso 1 calc R .
C36 C -0.0757(7) 0.0672(9) -0.2854(11) 0.059(7) Uani 1 d . .
H36A H -0.0826 0.1078 -0.2891 0.071 Uiso 1 calc R .
H36B H -0.0871 0.0518 -0.2492 0.071 Uiso 1 calc R .
C37 C 0.0370(8) -0.1623(10) -0.2897(10) 0.063(7) Uani 1 d . .
H37A H 0.0075 -0.1699 -0.2800 0.094 Uiso 1 calc R .
H37B H 0.0578 -0.1402 -0.2530 0.094 Uiso 1 calc R .
H37C H 0.0523 -0.1979 -0.2939 0.094 Uiso 1 calc R .
C38 C -0.0154(9) -0.1655(10) -0.4391(11) 0.081(9) Uani 1 d . .
H38A H -0.0218 -0.1458 -0.4822 0.121 Uiso 1 calc R .
H38B H -0.0449 -0.1720 -0.4292 0.121 Uiso 1 calc R .
H38C H -0.0003 -0.2015 -0.4418 0.121 Uiso 1 calc R .
C39 C 0.0820(8) -0.1085(9) -0.3884(11) 0.050(6) Uani 1 d . .
C41 C 0.6093(6) -0.4573(9) 0.3549(10) 0.048(6) Uani 1 d . .
H41A H 0.6209 -0.4378 0.3212 0.057 Uiso 1 calc R .
H41B H 0.6334 -0.4539 0.3995 0.057 Uiso 1 calc R .
C42 C 0.5645(7) -0.4318(8) 0.3569(9) 0.045(6) Uani 1 d . .
H42A H 0.5546 -0.4494 0.3935 0.054 Uiso 1 calc R .
H42B H 0.5692 -0.3913 0.3668 0.054 Uiso 1 calc R .
C43 C 0.6090(7) -0.5516(8) 0.3991(10) 0.042(6) Uani 1 d . .
H43A H 0.6041 -0.5289 0.4361 0.050 Uiso 1 calc R .
H43B H 0.6415 -0.5662 0.4136 0.050 Uiso 1 calc R .
C44 C 0.5732(7) -0.6004(9) 0.3803(10) 0.055(7) Uani 1 d . .
H44A H 0.5807 -0.6245 0.3464 0.066 Uiso 1 calc R .
H44B H 0.5763 -0.6235 0.4210 0.066 Uiso 1 calc R .
C45 C 0.6317(7) -0.5375(9) 0.2965(9) 0.048(6) Uani 1 d . .
H45A H 0.6387 -0.5778 0.3048 0.058 Uiso 1 calc R .
H45B H 0.6617 -0.5165 0.3096 0.058 Uiso 1 calc R .
C46 C 0.6046(7) -0.5272(9) 0.2211(9) 0.045(6) Uani 1 d . .
H46A H 0.6002 -0.4865 0.2122 0.055 Uiso 1 calc R .
H46B H 0.6225 -0.5426 0.1923 0.055 Uiso 1 calc R .
C47 C 0.4867(8) -0.4154(10) 0.1528(9) 0.064(7) Uani 1 d . .
H47A H 0.4755 -0.3850 0.1202 0.097 Uiso 1 calc R .
H47B H 0.4608 -0.4411 0.1507 0.097 Uiso 1 calc R .
H47C H 0.5120 -0.4357 0.1419 0.097 Uiso 1 calc R .
C48 C 0.5592(8) -0.3395(9) 0.2391(11) 0.066(8) Uani 1 d . .
H48A H 0.5482 -0.3088 0.2070 0.099 Uiso 1 calc R .
H48B H 0.5832 -0.3610 0.2268 0.099 Uiso 1 calc R .
H48C H 0.5726 -0.3241 0.2846 0.099 Uiso 1 calc R .
C49 C 0.4630(8) -0.3417(9) 0.2534(11) 0.051(6) Uani 1 d . .
C110 C 0.2538(8) 0.4578(9) 0.1648(12) 0.069(8) Uani 1 d . .
H11C H 0.2395 0.4932 0.1721 0.104 Uiso 1 calc R .
H11D H 0.2644 0.4611 0.1249 0.104 Uiso 1 calc R .
H11E H 0.2807 0.4493 0.2043 0.104 Uiso 1 calc R .
C111 C 0.1957(9) 0.4134(12) 0.2140(11) 0.091(10) Uani 1 d . .
H11F H 0.1774 0.4479 0.2107 0.136 Uiso 1 calc R .
H11G H 0.2209 0.4128 0.2571 0.136 Uiso 1 calc R .
H11H H 0.1752 0.3809 0.2113 0.136 Uiso 1 calc R .
C112 C 0.1786(9) 0.4208(12) 0.0867(11) 0.091(10) Uani 1 d . .
H11I H 0.1605 0.4542 0.0905 0.136 Uiso 1 calc R .
H11J H 0.1578 0.3882 0.0765 0.136 Uiso 1 calc R .
H11K H 0.1928 0.4262 0.0505 0.136 Uiso 1 calc R .
C113 C 0.3014(9) 0.1081(10) -0.0515(11) 0.074(8) Uani 1 d . .
H11L H 0.2880 0.0863 -0.0927 0.111 Uiso 1 calc R .
H11M H 0.3150 0.0827 -0.0137 0.111 Uiso 1 calc R .
H11N H 0.3259 0.1329 -0.0574 0.111 Uiso 1 calc R .
C114 C 0.2219(8) 0.1871(9) -0.1144(9) 0.065(7) Uani 1 d . .
H11O H 0.2035 0.1595 -0.1466 0.097 Uiso 1 calc R .
H11P H 0.2445 0.2052 -0.1332 0.097 Uiso 1 calc R .
H11Q H 0.2007 0.2155 -0.1058 0.097 Uiso 1 calc R .
C115 C 0.2132(7) 0.1066(9) -0.0054(11) 0.050(6) Uani 1 d . .
C116 C 0.1719(9) 0.1403(10) 0.0017(12) 0.073(8) Uani 1 d . .
H11R H 0.1544 0.1179 0.0253 0.110 Uiso 1 calc R .
H11S H 0.1512 0.1504 -0.0431 0.110 Uiso 1 calc R .
H11T H 0.1834 0.1745 0.0275 0.110 Uiso 1 calc R .
C117 C 0.2367(9) 0.0777(10) 0.0634(11) 0.080(9) Uani 1 d . .
H11U H 0.2145 0.0512 0.0731 0.120 Uiso 1 calc R .
H11V H 0.2455 0.1060 0.0990 0.120 Uiso 1 calc R .
H11W H 0.2648 0.0575 0.0615 0.120 Uiso 1 calc R .
C118 C 0.1939(9) 0.0577(11) -0.0559(12) 0.088(9) Uani 1 d . .
H11X H 0.1698 0.0372 -0.0426 0.133 Uiso 1 calc R .
H11Y H 0.2197 0.0323 -0.0556 0.133 Uiso 1 calc R .
H11Z H 0.1802 0.0730 -0.1014 0.133 Uiso 1 calc R .
C119 C 0.3510(8) 0.4333(9) -0.0757(12) 0.070(8) Uani 1 d . .
H12C H 0.3642 0.4340 -0.0265 0.106 Uiso 1 calc R .
H12D H 0.3436 0.4717 -0.0925 0.106 Uiso 1 calc R .
H12E H 0.3739 0.4170 -0.0954 0.106 Uiso 1 calc R .
C120 C 0.2503(7) 0.4265(8) -0.0678(11) 0.063(7) Uani 1 d . .
H12F H 0.2636 0.4329 -0.0192 0.095 Uiso 1 calc R .
H12G H 0.2222 0.4030 -0.0764 0.095 Uiso 1 calc R .
H12H H 0.2418 0.4624 -0.0909 0.095 Uiso 1 calc R .
C121 C 0.2725(9) 0.3827(9) -0.1975(10) 0.050(6) Uani 1 d . .
C122 C 0.2290(9) 0.3489(11) -0.2170(11) 0.080(9) Uani 1 d . .
H12I H 0.2189 0.3427 -0.2658 0.120 Uiso 1 calc R .
H12J H 0.2043 0.3689 -0.2044 0.120 Uiso 1 calc R .
H12K H 0.2349 0.3128 -0.1936 0.120 Uiso 1 calc R .
C123 C 0.2604(9) 0.4425(11) -0.2270(12) 0.092(9) Uani 1 d . .
H12L H 0.2349 0.4403 -0.2697 0.138 Uiso 1 calc R .
H12M H 0.2881 0.4592 -0.2350 0.138 Uiso 1 calc R .
H12N H 0.2504 0.4657 -0.1951 0.138 Uiso 1 calc R .
C124 C 0.3091(10) 0.3600(13) -0.2242(13) 0.110(11) Uani 1 d . .
H12O H 0.2961 0.3547 -0.2730 0.165 Uiso 1 calc R .
H12P H 0.3202 0.3240 -0.2026 0.165 Uiso 1 calc R .
H12Q H 0.3355 0.3864 -0.2148 0.165 Uiso 1 calc R .
C210 C 0.2479(8) -0.1628(11) 0.2106(10) 0.069(8) Uani 1 d . .
H21C H 0.2512 -0.1737 0.2572 0.103 Uiso 1 calc R .
H21D H 0.2709 -0.1336 0.2104 0.103 Uiso 1 calc R .
H21E H 0.2532 -0.1955 0.1855 0.103 Uiso 1 calc R .
C211 C 0.1924(11) -0.0836(11) 0.2124(12) 0.098(10) Uani 1 d . .
H21F H 0.2007 -0.0895 0.2612 0.147 Uiso 1 calc R .
H21G H 0.1598 -0.0706 0.1953 0.147 Uiso 1 calc R .
H21H H 0.2132 -0.0553 0.2029 0.147 Uiso 1 calc R .
C212 C 0.1616(10) -0.1811(11) 0.1866(12) 0.092(10) Uani 1 d . .
H21I H 0.1620 -0.1806 0.2338 0.137 Uiso 1 calc R .
H21J H 0.1692 -0.2189 0.1747 0.137 Uiso 1 calc R .
H21K H 0.1303 -0.1705 0.1576 0.137 Uiso 1 calc R .
C213 C 0.2068(8) -0.4158(10) 0.0095(11) 0.072(8) Uani 1 d . .
H21L H 0.1959 -0.4281 -0.0376 0.108 Uiso 1 calc R .
H21M H 0.1802 -0.4005 0.0222 0.108 Uiso 1 calc R .
H21N H 0.2201 -0.4478 0.0386 0.108 Uiso 1 calc R .
C214 C 0.2663(8) -0.3329(9) 0.1085(9) 0.058(7) Uani 1 d . .
H21O H 0.2673 -0.2918 0.1084 0.088 Uiso 1 calc R .
H21P H 0.2967 -0.3475 0.1363 0.088 Uiso 1 calc R .
H21Q H 0.2416 -0.3454 0.1270 0.088 Uiso 1 calc R .
C215 C 0.3080(7) -0.3927(9) 0.0096(10) 0.048(6) Uani 1 d . .
C216 C 0.3207(9) -0.4455(9) 0.0548(11) 0.083(9) Uani 1 d . .
H21R H 0.3467 -0.4653 0.0453 0.124 Uiso 1 calc R .
H21S H 0.2934 -0.4703 0.0453 0.124 Uiso 1 calc R .
H21T H 0.3302 -0.4343 0.1023 0.124 Uiso 1 calc R .
C217 C 0.3485(8) -0.3515(10) 0.0295(12) 0.076(8) Uani 1 d . .
H21U H 0.3760 -0.3681 0.0205 0.114 Uiso 1 calc R .
H21V H 0.3562 -0.3429 0.0776 0.114 Uiso 1 calc R .
H21W H 0.3396 -0.3170 0.0032 0.114 Uiso 1 calc R .
C218 C 0.2976(8) -0.4078(10) -0.0653(11) 0.067(7) Uani 1 d . .
H21X H 0.3233 -0.4309 -0.0711 0.101 Uiso 1 calc R .
H21Y H 0.2949 -0.3735 -0.0919 0.101 Uiso 1 calc R .
H21Z H 0.2681 -0.4288 -0.0807 0.101 Uiso 1 calc R .
C219 C 0.3269(9) -0.2049(9) -0.0913(12) 0.075(8) Uani 1 d . .
H22C H 0.3391 -0.1947 -0.0436 0.113 Uiso 1 calc R .
H22D H 0.3520 -0.2014 -0.1122 0.113 Uiso 1 calc R .
H22E H 0.3156 -0.2437 -0.0954 0.113 Uiso 1 calc R .
C220 C 0.2511(10) -0.1805(11) -0.2254(9) 0.086(9) Uani 1 d . .
H22F H 0.2273 -0.1535 -0.2501 0.128 Uiso 1 calc R .
H22G H 0.2365 -0.2173 -0.2261 0.128 Uiso 1 calc R .
H22H H 0.2761 -0.1830 -0.2466 0.128 Uiso 1 calc R .
C221 C 0.2985(8) -0.0830(9) -0.1339(10) 0.045(6) Uani 1 d . .
C222 C 0.2562(9) -0.0426(9) -0.1667(11) 0.074(8) Uani 1 d . .
H22I H 0.2682 -0.0053 -0.1723 0.111 Uiso 1 calc R .
H22J H 0.2361 -0.0400 -0.1374 0.111 Uiso 1 calc R .
H22K H 0.2379 -0.0573 -0.2108 0.111 Uiso 1 calc R .
C223 C 0.3216(9) -0.0646(10) -0.0625(10) 0.082(9) Uani 1 d . .
H22L H 0.3343 -0.0267 -0.0623 0.123 Uiso 1 calc R .
H22M H 0.3471 -0.0904 -0.0406 0.123 Uiso 1 calc R .
H22N H 0.2984 -0.0646 -0.0379 0.123 Uiso 1 calc R .
C224 C 0.3347(10) -0.0779(11) -0.1740(12) 0.098(11) Uani 1 d . .
H22O H 0.3390 -0.0383 -0.1832 0.148 Uiso 1 calc R .
H22P H 0.3229 -0.0982 -0.2168 0.148 Uiso 1 calc R .
H22Q H 0.3648 -0.0939 -0.1474 0.148 Uiso 1 calc R .
C310 C 0.0734(11) -0.0697(13) -0.4505(13) 0.123(13) Uani 1 d . .
H31C H 0.0977 -0.0765 -0.4723 0.184 Uiso 1 calc R .
H31D H 0.0747 -0.0306 -0.4360 0.184 Uiso 1 calc R .
H31E H 0.0425 -0.0777 -0.4824 0.184 Uiso 1 calc R .
C311 C 0.1168(9) -0.0778(12) -0.3301(12) 0.090(9) Uani 1 d . .
H31F H 0.1452 -0.0691 -0.3420 0.135 Uiso 1 calc R .
H31G H 0.1249 -0.1017 -0.2899 0.135 Uiso 1 calc R .
H31H H 0.1025 -0.0430 -0.3208 0.135 Uiso 1 calc R .
C312 C 0.1035(11) -0.1603(11) -0.4077(16) 0.133(14) Uani 1 d . .
H31I H 0.1313 -0.1499 -0.4206 0.200 Uiso 1 calc R .
H31J H 0.0806 -0.1787 -0.4458 0.200 Uiso 1 calc R .
H31K H 0.1127 -0.1860 -0.3692 0.200 Uiso 1 calc R .
C313 C -0.1199(7) -0.0616(10) -0.1463(10) 0.062(7) Uani 1 d . .
H31L H -0.1296 -0.0274 -0.1730 0.093 Uiso 1 calc R .
H31M H -0.1210 -0.0553 -0.1003 0.093 Uiso 1 calc R .
H31N H -0.1413 -0.0923 -0.1670 0.093 Uiso 1 calc R .
C314 C -0.0193(8) -0.0225(9) -0.0960(11) 0.071(8) Uani 1 d . .
H31O H -0.0123 0.0036 -0.1280 0.106 Uiso 1 calc R .
H31P H 0.0101 -0.0385 -0.0668 0.106 Uiso 1 calc R .
H31Q H -0.0353 -0.0025 -0.0684 0.106 Uiso 1 calc R .
C315 C -0.0422(8) -0.1500(10) -0.0991(11) 0.055(7) Uani 1 d . .
C316 C -0.0782(10) -0.1948(11) -0.1304(15) 0.110(12) Uani 1 d . .
H31R H -0.0701 -0.2294 -0.1042 0.166 Uiso 1 calc R .
H31S H -0.0784 -0.2018 -0.1769 0.166 Uiso 1 calc R .
H31T H -0.1093 -0.1821 -0.1304 0.166 Uiso 1 calc R .
C317 C 0.0050(9) -0.1677(11) -0.1032(12) 0.081(9) Uani 1 d . .
H31U H 0.0137 -0.2036 -0.0801 0.122 Uiso 1 calc R .
H31V H 0.0284 -0.1393 -0.0816 0.122 Uiso 1 calc R .
H31W H 0.0036 -0.1716 -0.1506 0.122 Uiso 1 calc R .
C318 C -0.0399(11) -0.1445(14) -0.0254(13) 0.124(13) Uani 1 d . .
H31X H -0.0303 -0.1804 -0.0024 0.187 Uiso 1 calc R .
H31Y H -0.0710 -0.1342 -0.0226 0.187 Uiso 1 calc R .
H31Z H -0.0172 -0.1155 -0.0038 0.187 Uiso 1 calc R .
C319 C 0.0640(7) 0.0772(10) -0.2939(11) 0.066(7) Uani 1 d . .
H32C H 0.0918 0.1004 -0.2734 0.098 Uiso 1 calc R .
H32D H 0.0590 0.0741 -0.3425 0.098 Uiso 1 calc R .
H32E H 0.0688 0.0398 -0.2736 0.098 Uiso 1 calc R .
C320 C -0.0198(9) 0.1530(10) -0.3544(11) 0.081(9) Uani 1 d . .
H32F H -0.0013 0.1866 -0.3558 0.121 Uiso 1 calc R .
H32G H -0.0509 0.1641 -0.3522 0.121 Uiso 1 calc R .
H32H H -0.0234 0.1307 -0.3952 0.121 Uiso 1 calc R .
C321 C 0.0291(12) 0.1592(11) -0.2043(15) 0.104(12) Uani 1 d . .
C322 C 0.0587(11) 0.1221(12) -0.1402(12) 0.111(12) Uani 1 d . .
H32I H 0.0756 0.1470 -0.1034 0.166 Uiso 1 calc R .
H32J H 0.0812 0.0985 -0.1534 0.166 Uiso 1 calc R .
H32K H 0.0371 0.0983 -0.1252 0.166 Uiso 1 calc R .
C323 C -0.0150(11) 0.1765(13) -0.1837(14) 0.114(12) Uani 1 d . .
H32L H -0.0067 0.2070 -0.1508 0.172 Uiso 1 calc R .
H32M H -0.0261 0.1442 -0.1637 0.172 Uiso 1 calc R .
H32N H -0.0399 0.1889 -0.2238 0.172 Uiso 1 calc R .
C324 C 0.0580(12) 0.2048(13) -0.2128(15) 0.136(15) Uani 1 d . .
H32O H 0.0848 0.2089 -0.1720 0.204 Uiso 1 calc R .
H32P H 0.0395 0.2394 -0.2208 0.204 Uiso 1 calc R .
H32Q H 0.0693 0.1972 -0.2514 0.204 Uiso 1 calc R .
C410 C 0.4491(9) -0.2910(10) 0.2106(11) 0.084(9) Uani 1 d . .
H41C H 0.4197 -0.2761 0.2152 0.126 Uiso 1 calc R .
H41D H 0.4446 -0.3010 0.1634 0.126 Uiso 1 calc R .
H41E H 0.4738 -0.2626 0.2249 0.126 Uiso 1 calc R .
C411 C 0.4165(10) -0.3771(11) 0.2440(15) 0.113(12) Uani 1 d . .
H41F H 0.3918 -0.3526 0.2502 0.170 Uiso 1 calc R .
H41G H 0.4227 -0.4073 0.2775 0.170 Uiso 1 calc R .
H41H H 0.4061 -0.3932 0.1986 0.170 Uiso 1 calc R .
C412 C 0.4770(10) -0.3215(10) 0.3291(11) 0.088(9) Uani 1 d . .
H41I H 0.4516 -0.2988 0.3359 0.132 Uiso 1 calc R .
H41J H 0.5058 -0.2990 0.3394 0.132 Uiso 1 calc R .
H41K H 0.4825 -0.3542 0.3589 0.132 Uiso 1 calc R .
C413 C 0.5216(9) -0.5750(10) 0.4946(9) 0.077(9) Uani 1 d . .
H41L H 0.5381 -0.5391 0.4984 0.116 Uiso 1 calc R .
H41M H 0.5444 -0.6050 0.5122 0.116 Uiso 1 calc R .
H41N H 0.4994 -0.5735 0.5207 0.116 Uiso 1 calc R .
C414 C 0.4399(7) -0.5368(10) 0.3739(11) 0.068(8) Uani 1 d . .
H41O H 0.4205 -0.5457 0.3278 0.102 Uiso 1 calc R .
H41P H 0.4533 -0.4993 0.3747 0.102 Uiso 1 calc R .
H41Q H 0.4204 -0.5379 0.4041 0.102 Uiso 1 calc R .
C415 C 0.4611(9) -0.6605(10) 0.3966(13) 0.062(7) Uani 1 d . .
C416 C 0.4310(9) -0.6733(9) 0.3246(12) 0.080(9) Uani 1 d . .
H41R H 0.4191 -0.7118 0.3222 0.120 Uiso 1 calc R .
H41S H 0.4501 -0.6693 0.2941 0.120 Uiso 1 calc R .
H41T H 0.4046 -0.6472 0.3113 0.120 Uiso 1 calc R .
C417 C 0.4988(11) -0.7060(10) 0.4159(13) 0.096(10) Uani 1 d . .
H41U H 0.4838 -0.7429 0.4084 0.143 Uiso 1 calc R .
H41V H 0.5169 -0.7020 0.4636 0.143 Uiso 1 calc R .
H41W H 0.5198 -0.7021 0.3881 0.143 Uiso 1 calc R .
C418 C 0.4293(13) -0.6636(14) 0.4438(15) 0.154(17) Uani 1 d . .
H41X H 0.4182 -0.7021 0.4447 0.231 Uiso 1 calc R .
H41Y H 0.4024 -0.6385 0.4268 0.231 Uiso 1 calc R .
H41Z H 0.4476 -0.6522 0.4895 0.231 Uiso 1 calc R .
C419 C 0.6062(7) -0.6615(10) 0.1838(11) 0.070(8) Uani 1 d . .
H42C H 0.6020 -0.6935 0.1530 0.105 Uiso 1 calc R .
H42D H 0.6129 -0.6751 0.2301 0.105 Uiso 1 calc R .
H42E H 0.6325 -0.6385 0.1802 0.105 Uiso 1 calc R .
C420 C 0.5307(8) -0.6061(9) 0.0675(9) 0.045(6) Uani 1 d . .
C421 C 0.5056(8) -0.6577(9) 0.1868(10) 0.057(7) Uani 1 d . .
H42F H 0.4960 -0.6908 0.1581 0.086 Uiso 1 calc R .
H42G H 0.4782 -0.6337 0.1822 0.086 Uiso 1 calc R .
H42H H 0.5187 -0.6695 0.2339 0.086 Uiso 1 calc R .
C422 C 0.5283(9) -0.6603(10) 0.0292(11) 0.073(8) Uani 1 d . .
H42I H 0.5117 -0.6539 -0.0187 0.109 Uiso 1 calc R .
H42J H 0.5114 -0.6884 0.0470 0.109 Uiso 1 calc R .
H42K H 0.5601 -0.6736 0.0342 0.109 Uiso 1 calc R .
C423 C 0.5633(9) -0.5639(12) 0.0493(11) 0.087(9) Uani 1 d . .
H42L H 0.5552 -0.5610 0.0002 0.130 Uiso 1 calc R .
H42M H 0.5959 -0.5765 0.0680 0.130 Uiso 1 calc R .
H42N H 0.5597 -0.5272 0.0682 0.130 Uiso 1 calc R .
C424 C 0.4788(8) -0.5805(11) 0.0458(11) 0.080(9) Uani 1 d . .
H42O H 0.4657 -0.5812 -0.0035 0.120 Uiso 1 calc R .
H42P H 0.4799 -0.5418 0.0618 0.120 Uiso 1 calc R .
H42Q H 0.4590 -0.6029 0.0656 0.120 Uiso 1 calc R .

loop_
_atom_type_symbol
_atom_type_description
_atom_type_scat_dispersion_real
_atom_type_scat_dispersion_imag
_atom_type_scat_source
C C 0.0033 0.0016 'International Tables Vol C Tables 4.2.6.8 and 6.1.1.4'
H H 0.0000 0.0000 'International Tables Vol C Tables 4.2.6.8 and 6.1.1.4'
N N 0.0061 0.0033 'International Tables Vol C Tables 4.2.6.8 and 6.1.1.4'
Si Si 0.0817 0.0704 'International Tables Vol C Tables 4.2.6.8 and 6.1.1.4'
Br Br -0.2901 2.4595 'International Tables Vol C Tables 4.2.6.8 and 6.1.1.4'
U U -9.6767 9.6646 'International Tables Vol C Tables 4.2.6.8 and 6.1.1.4'

loop_
_geom_angle_atom_site_label_1
_geom_angle_atom_site_label_2
_geom_angle_atom_site_label_3
_geom_angle
_geom_angle_site_symmetry_1
_geom_angle_site_symmetry_3
_geom_angle_publ_flag
N12 U1 N13 109.1(6) . . y
N12 U1 N11 106.3(5) . . y
N13 U1 N11 110.3(6) . . y
N12 U1 N14 70.0(5) . . y
N13 U1 N14 68.1(5) . . y
N11 U1 N14 70.9(5) . . y
N12 U1 Br1 111.4(4) . . y
N13 U1 Br1 112.5(4) . . y
N11 U1 Br1 107.0(4) . . y
N14 U1 Br1 177.9(3) . . y
N12 U1 Si12 24.8(4) . . y
N13 U1 Si12 102.9(4) . . y
N11 U1 Si12 129.6(4) . . y
N14 U1 Si12 88.5(4) . . y
Br1 U1 Si12 93.32(12) . . y
N22 U2 N21 109.4(6) . . y
N22 U2 N23 107.3(6) . . y
N21 U2 N23 108.7(6) . . y
N22 U2 N24 67.9(5) . . y
N21 U2 N24 69.7(5) . . y
N23 U2 N24 71.2(6) . . y
N22 U2 Br2 110.6(4) . . y
N21 U2 Br2 109.0(4) . . y
N23 U2 Br2 111.6(4) . . y
N24 U2 Br2 177.2(4) . . y
N32 U3 N31 109.9(6) . . y
N32 U3 N33 108.9(6) . . y
N31 U3 N33 108.0(5) . . y
N32 U3 N34 70.4(6) . . y
N31 U3 N34 70.2(6) . . y
N33 U3 N34 69.3(5) . . y
N32 U3 Br3 108.6(4) . . y
N31 U3 Br3 110.7(4) . . y
N33 U3 Br3 110.7(4) . . y
N34 U3 Br3 178.9(4) . . y
N32 U3 Si33 132.7(4) . . y
N31 U3 Si33 99.2(4) . . y
N33 U3 Si33 24.4(4) . . y
N34 U3 Si33 86.3(4) . . y
Br3 U3 Si33 94.05(12) . . y
N43 U4 N42 108.4(6) . . y
N43 U4 N41 108.0(6) . . y
N42 U4 N41 109.0(6) . . y
N43 U4 N44 69.3(5) . . y
N42 U4 N44 70.5(6) . . y
N41 U4 N44 68.7(5) . . y
N43 U4 Br4 111.1(4) . . y
N42 U4 Br4 109.7(4) . . y
N41 U4 Br4 110.7(4) . . y
N44 U4 Br4 179.4(4) . . y
N43 U4 Si41 101.3(4) . . y
N42 U4 Si41 132.8(5) . . y
N41 U4 Si41 25.0(4) . . y
N44 U4 Si41 87.4(4) . . y
Br4 U4 Si41 92.01(12) . . y
N43 U4 Si43 25.0(4) . . y
N42 U4 Si43 99.7(5) . . y
N41 U4 Si43 132.4(4) . . y
N44 U4 Si43 87.1(4) . . y
Br4 U4 Si43 93.39(12) . . y
Si41 U4 Si43 120.91(16) . . ?
N11 Si11 C17 107.9(9) . . ?
N11 Si11 C18 111.0(9) . . ?
C17 Si11 C18 108.6(11) . . ?
N11 Si11 C19 111.4(9) . . ?
C17 Si11 C19 110.0(11) . . ?
C18 Si11 C19 107.8(10) . . ?
N12 Si12 C115 111.2(9) . . ?
N12 Si12 C114 105.1(9) . . ?
C115 Si12 C114 110.2(10) . . ?
N12 Si12 C113 112.7(9) . . ?
C115 Si12 C113 111.0(11) . . ?
C114 Si12 C113 106.5(10) . . ?
N12 Si12 U1 32.0(5) . . ?
C115 Si12 U1 120.1(7) . . ?
C114 Si12 U1 73.2(7) . . ?
C113 Si12 U1 125.5(8) . . ?
N13 Si13 C119 112.3(9) . . ?
N13 Si13 C120 104.6(8) . . ?
C119 Si13 C120 107.8(10) . . ?
N13 Si13 C121 112.1(9) . . ?
C119 Si13 C121 109.5(10) . . ?
C120 Si13 C121 110.3(10) . . ?
N21 Si21 C29 112.1(8) . . ?
N21 Si21 C27 112.0(9) . . ?
C29 Si21 C27 109.0(10) . . ?
N21 Si21 C28 105.3(9) . . ?
C29 Si21 C28 108.7(10) . . ?
C27 Si21 C28 109.7(11) . . ?
N22 Si22 C214 106.5(9) . . ?
N22 Si22 C215 113.2(9) . . ?
C214 Si22 C215 109.5(10) . . ?
N22 Si22 C213 112.8(9) . . ?
C214 Si22 C213 105.9(10) . . ?
C215 Si22 C213 108.6(11) . . ?
N23 Si23 C221 112.2(9) . . ?
N23 Si23 C220 110.2(10) . . ?
C221 Si23 C220 109.7(10) . . ?
N23 Si23 C219 106.1(9) . . ?
C221 Si23 C219 110.0(11) . . ?
C220 Si23 C219 108.5(12) . . ?
N31 Si31 C38 111.8(10) . . ?
N31 Si31 C37 105.9(9) . . ?
C38 Si31 C37 108.1(11) . . ?
N31 Si31 C39 111.8(9) . . ?
C38 Si31 C39 110.7(11) . . ?
C37 Si31 C39 108.3(10) . . ?
N32 Si32 C313 109.7(9) . . ?
N32 Si32 C314 107.2(10) . . ?
C313 Si32 C314 106.3(10) . . ?
N32 Si32 C315 113.4(10) . . ?
C313 Si32 C315 109.0(10) . . ?
C314 Si32 C315 111.1(11) . . ?
N33 Si33 C320 110.3(10) . . ?
N33 Si33 C321 112.0(12) . . ?
C320 Si33 C321 108.0(13) . . ?
N33 Si33 C319 108.0(10) . . ?
C320 Si33 C319 108.0(11) . . ?
C321 Si33 C319 110.5(14) . . ?
N33 Si33 U3 33.2(5) . . ?
C320 Si33 U3 126.3(9) . . ?
C321 Si33 U3 121.1(10) . . ?
C319 Si33 U3 75.2(8) . . ?
N41 Si41 C47 108.6(9) . . ?
N41 Si41 C49 114.8(9) . . ?
C47 Si41 C49 108.8(11) . . ?
N41 Si41 C48 109.7(9) . . ?
C47 Si41 C48 107.6(10) . . ?
C49 Si41 C48 107.1(11) . . ?
N41 Si41 U4 33.7(5) . . ?
C47 Si41 U4 75.5(7) . . ?
C49 Si41 U4 121.5(8) . . ?
C48 Si41 U4 127.6(8) . . ?
N42 Si42 C415 114.1(10) . . ?
N42 Si42 C414 108.1(10) . . ?
C415 Si42 C414 107.9(11) . . ?
N42 Si42 C413 110.2(10) . . ?
C415 Si42 C413 108.2(11) . . ?
C414 Si42 C413 108.2(10) . . ?
N43 Si43 C420 112.2(9) . . ?
N43 Si43 C421 105.0(9) . . ?
C420 Si43 C421 110.2(10) . . ?
N43 Si43 C419 112.2(10) . . ?
C420 Si43 C419 109.3(10) . . ?
C421 Si43 C419 107.8(11) . . ?
N43 Si43 U4 32.0(5) . . ?
C420 Si43 U4 118.4(7) . . ?
C421 Si43 U4 73.6(7) . . ?
C419 Si43 U4 128.4(7) . . ?
C12 N11 Si11 118.4(12) . . ?
C12 N11 U1 112.5(12) . . ?
Si11 N11 U1 128.0(9) . . ?
C14 N12 Si12 117.8(14) . . ?
C14 N12 U1 116.8(13) . . ?
Si12 N12 U1 123.2(8) . . ?
C16 N13 Si13 116.7(12) . . ?
C16 N13 U1 117.1(12) . . ?
Si13 N13 U1 123.7(8) . . ?
C15 N14 C13 110.2(17) . . ?
C15 N14 C11 111.8(17) . . ?
C13 N14 C11 110.2(17) . . ?
C15 N14 U1 110.9(12) . . ?
C13 N14 U1 107.9(11) . . ?
C11 N14 U1 105.7(11) . . ?
C22 N21 Si21 118.7(12) . . ?
C22 N21 U2 115.6(12) . . ?
Si21 N21 U2 124.1(9) . . ?
C24 N22 Si22 116.1(13) . . ?
C24 N22 U2 118.1(12) . . ?
Si22 N22 U2 125.4(8) . . ?
C26 N23 Si23 116.9(13) . . ?
C26 N23 U2 114.5(13) . . ?
Si23 N23 U2 126.9(9) . . ?
C23 N24 C25 116.9(18) . . ?
C23 N24 C21 112.8(17) . . ?
C25 N24 C21 108.8(16) . . ?
C23 N24 U2 106.8(12) . . ?
C25 N24 U2 104.6(12) . . ?
C21 N24 U2 106.3(13) . . ?
C32 N31 Si31 119.2(13) . . ?
C32 N31 U3 115.4(13) . . ?
Si31 N31 U3 123.5(8) . . ?
C34 N32 Si32 118.8(14) . . ?
C34 N32 U3 114.5(12) . . ?
Si32 N32 U3 125.2(9) . . ?
C36 N33 Si33 120.8(13) . . ?
C36 N33 U3 114.0(12) . . ?
Si33 N33 U3 122.5(8) . . ?
C31 N34 C35 112.2(18) . . ?
C31 N34 C33 110.7(17) . . ?
C35 N34 C33 111.7(18) . . ?
C31 N34 U3 107.4(12) . . ?
C35 N34 U3 108.5(12) . . ?
C33 N34 U3 106.2(12) . . ?
C42 N41 Si41 122.0(12) . . ?
C42 N41 U4 115.1(11) . . ?
Si41 N41 U4 121.3(7) . . ?
C44 N42 Si42 118.5(12) . . ?
C44 N42 U4 114.2(12) . . ?
Si42 N42 U4 126.0(9) . . ?
C46 N43 Si43 117.3(13) . . ?
C46 N43 U4 117.8(12) . . ?
Si43 N43 U4 123.0(8) . . ?
C41 N44 C43 109.5(15) . . ?
C41 N44 C45 111.0(17) . . ?
C43 N44 C45 109.5(16) . . ?
C41 N44 U4 108.7(11) . . ?
C43 N44 U4 109.0(11) . . ?
C45 N44 U4 109.0(11) . . ?
C12 C11 N14 107.2(17) . . ?
C11 C12 N11 110.0(18) . . ?
C14 C13 N14 106.4(17) . . ?
N12 C14 C13 112.5(17) . . ?
N14 C15 C16 107.7(17) . . ?
N13 C16 C15 108.6(16) . . ?
C110 C19 C112 109(2) . . ?
C110 C19 C111 107.9(19) . . ?
C112 C19 C111 109.2(19) . . ?
C110 C19 Si11 110.9(15) . . ?
C112 C19 Si11 110.0(16) . . ?
C111 C19 Si11 109.6(17) . . ?
C22 C21 N24 109.2(18) . . ?
N21 C22 C21 109.3(17) . . ?
N24 C23 C24 110.3(17) . . ?
N22 C24 C23 105.6(17) . . ?
N24 C25 C26 114.1(17) . . ?
N23 C26 C25 109.8(17) . . ?
C212 C29 C210 110(2) . . ?
C212 C29 C211 108.4(19) . . ?
C210 C29 C211 108(2) . . ?
C212 C29 Si21 109.8(16) . . ?
C210 C29 Si21 110.8(15) . . ?
C211 C29 Si21 109.5(15) . . ?
N34 C31 C32 110.4(17) . . ?
N31 C32 C31 109.0(17) . . ?
C34 C33 N34 108.4(18) . . ?
N32 C34 C33 108.5(18) . . ?
N34 C35 C36 109.4(17) . . ?
N33 C36 C35 111.6(18) . . ?
C312 C39 C311 111(2) . . ?
C312 C39 C310 104(2) . . ?
C311 C39 C310 106(2) . . ?
C312 C39 Si31 113.4(18) . . ?
C311 C39 Si31 111.6(15) . . ?
C310 C39 Si31 109.6(17) . . ?
N44 C41 C42 108.0(16) . . ?
N41 C42 C41 110.7(16) . . ?
N44 C43 C44 105.8(15) . . ?
N42 C44 C43 112.9(17) . . ?
N44 C45 C46 106.6(16) . . ?
N43 C46 C45 108.0(15) . . ?
C410 C49 C412 107.0(19) . . ?
C410 C49 C411 106.5(19) . . ?
C412 C49 C411 103.9(19) . . ?
C410 C49 Si41 116.6(16) . . ?
C412 C49 Si41 111.8(16) . . ?
C411 C49 Si41 110.2(17) . . ?
C116 C115 C117 107.4(19) . . ?
C116 C115 C118 108.6(19) . . ?
C117 C115 C118 105.1(19) . . ?
C116 C115 Si12 111.1(16) . . ?
C117 C115 Si12 113.3(15) . . ?
C118 C115 Si12 111.1(16) . . ?
C124 C121 C122 113(2) . . ?
C124 C121 C123 107(2) . . ?
C122 C121 C123 108(2) . . ?
C124 C121 Si13 110.9(18) . . ?
C122 C121 Si13 109.6(15) . . ?
C123 C121 Si13 107.6(16) . . ?
C217 C215 C218 108.9(19) . . ?
C217 C215 C216 109.4(18) . . ?
C218 C215 C216 111.1(19) . . ?
C217 C215 Si22 110.0(16) . . ?
C218 C215 Si22 107.7(14) . . ?
C216 C215 Si22 109.6(16) . . ?
C223 C221 C224 109(2) . . ?
C223 C221 C222 108.4(19) . . ?
C224 C221 C222 108.4(19) . . ?
C223 C221 Si23 110.2(15) . . ?
C224 C221 Si23 111.2(16) . . ?
C222 C221 Si23 109.6(15) . . ?
C317 C315 C316 110(2) . . ?
C317 C315 C318 109(2) . . ?
C316 C315 C318 107(2) . . ?
C317 C315 Si32 108.8(16) . . ?
C316 C315 Si32 111.4(17) . . ?
C318 C315 Si32 110.3(19) . . ?
C324 C321 C323 115(3) . . ?
C324 C321 C322 109(3) . . ?
C323 C321 C322 102(3) . . ?
C324 C321 Si33 114(3) . . ?
C323 C321 Si33 109.3(19) . . ?
C322 C321 Si33 106.9(18) . . ?
C416 C415 C417 106(2) . . ?
C416 C415 C418 109(2) . . ?
C417 C415 C418 110(2) . . ?
C416 C415 Si42 111.1(16) . . ?
C417 C415 Si42 110.8(18) . . ?
C418 C415 Si42 109.8(18) . . ?
C422 C420 C423 111.3(18) . . ?
C422 C420 C424 106.9(17) . . ?
C423 C420 C424 108(2) . . ?
C422 C420 Si43 111.5(16) . . ?
C423 C420 Si43 109.2(14) . . ?
C424 C420 Si43 109.4(14) . . ?

loop_
_geom_bond_atom_site_label_1
_geom_bond_atom_site_label_2
_geom_bond_distance
_geom_bond_site_symmetry_2
_geom_bond_publ_flag
U1 N12 2.192(15) . y
U1 N13 2.209(15) . y
U1 N11 2.211(14) . y
U1 N14 2.669(17) . y
U1 Br1 2.834(2) . y
U1 Si12 3.463(6) . ?
U2 N22 2.198(15) . y
U2 N21 2.198(14) . y
U2 N23 2.212(14) . y
U2 N24 2.679(17) . y
U2 Br2 2.823(3) . y
U3 N32 2.205(17) . y
U3 N31 2.220(15) . y
U3 N33 2.247(14) . y
U3 N34 2.668(16) . y
U3 Br3 2.835(2) . y
U3 Si33 3.466(7) . ?
U4 N43 2.183(16) . y
U4 N42 2.217(15) . y
U4 N41 2.235(14) . y
U4 N44 2.658(16) . y
U4 Br4 2.823(3) . y
U4 Si41 3.440(7) . ?
U4 Si43 3.459(6) . ?
Si11 N11 1.702(16) . ?
Si11 C17 1.86(2) . ?
Si11 C18 1.859(19) . ?
Si11 C19 1.91(2) . ?
Si12 N12 1.738(16) . ?
Si12 C115 1.85(2) . ?
Si12 C114 1.87(2) . ?
Si12 C113 1.88(2) . ?
Si13 N13 1.726(16) . ?
Si13 C119 1.89(2) . ?
Si13 C120 1.91(2) . ?
Si13 C121 1.93(2) . ?
Si21 N21 1.736(16) . ?
Si21 C29 1.88(2) . ?
Si21 C27 1.89(2) . ?
Si21 C28 1.90(2) . ?
Si22 N22 1.754(16) . ?
Si22 C214 1.87(2) . ?
Si22 C215 1.88(2) . ?
Si22 C213 1.91(2) . ?
Si23 N23 1.700(16) . ?
Si23 C221 1.87(2) . ?
Si23 C220 1.88(2) . ?
Si23 C219 1.90(2) . ?
Si31 N31 1.709(17) . ?
Si31 C38 1.86(2) . ?
Si31 C37 1.88(2) . ?
Si31 C39 1.90(2) . ?
Si32 N32 1.718(16) . ?
Si32 C313 1.88(2) . ?
Si32 C314 1.89(2) . ?
Si32 C315 1.89(2) . ?
Si33 N33 1.695(16) . ?
Si33 C320 1.86(2) . ?
Si33 C321 1.88(3) . ?
Si33 C319 1.89(2) . ?
Si41 N41 1.699(15) . ?
Si41 C47 1.823(19) . ?
Si41 C49 1.85(2) . ?
Si41 C48 1.86(2) . ?
Si42 N42 1.718(18) . ?
Si42 C415 1.87(2) . ?
Si42 C414 1.87(2) . ?
Si42 C413 1.91(2) . ?
Si43 N43 1.745(17) . ?
Si43 C420 1.869(19) . ?
Si43 C421 1.87(2) . ?
Si43 C419 1.88(2) . ?
N11 C12 1.51(2) . ?
N12 C14 1.47(2) . ?
N13 C16 1.49(2) . ?
N14 C15 1.42(2) . ?
N14 C13 1.54(2) . ?
N14 C11 1.54(2) . ?
N21 C22 1.48(2) . ?
N22 C24 1.47(2) . ?
N23 C26 1.47(3) . ?
N24 C23 1.45(2) . ?
N24 C25 1.48(2) . ?
N24 C21 1.50(3) . ?
N31 C32 1.48(2) . ?
N32 C34 1.48(2) . ?
N33 C36 1.47(2) . ?
N34 C31 1.46(2) . ?
N34 C35 1.47(2) . ?
N34 C33 1.53(3) . ?
N41 C42 1.45(2) . ?
N42 C44 1.45(2) . ?
N43 C46 1.48(2) . ?
N44 C41 1.48(2) . ?
N44 C43 1.50(2) . ?
N44 C45 1.51(2) . ?
C11 C12 1.47(3) . ?
C13 C14 1.50(3) . ?
C15 C16 1.54(3) . ?
C19 C110 1.52(3) . ?
C19 C112 1.55(3) . ?
C19 C111 1.58(3) . ?
C21 C22 1.48(3) . ?
C23 C24 1.50(3) . ?
C25 C26 1.50(3) . ?
C29 C212 1.52(3) . ?
C29 C210 1.55(3) . ?
C29 C211 1.57(3) . ?
C31 C32 1.53(3) . ?
C33 C34 1.52(3) . ?
C35 C36 1.49(3) . ?
C39 C312 1.50(3) . ?
C39 C311 1.52(3) . ?
C39 C310 1.55(3) . ?
C41 C42 1.48(3) . ?
C43 C44 1.55(3) . ?
C45 C46 1.55(2) . ?
C49 C410 1.49(3) . ?
C49 C412 1.58(3) . ?
C49 C411 1.59(3) . ?
C115 C116 1.52(3) . ?
C115 C117 1.55(3) . ?
C115 C118 1.56(3) . ?
C121 C124 1.47(3) . ?
C121 C122 1.48(3) . ?
C121 C123 1.55(3) . ?
C215 C217 1.52(3) . ?
C215 C218 1.54(3) . ?
C215 C216 1.55(3) . ?
C221 C223 1.50(3) . ?
C221 C224 1.56(3) . ?
C221 C222 1.57(3) . ?
C315 C317 1.50(3) . ?
C315 C316 1.52(3) . ?
C315 C318 1.52(3) . ?
C321 C324 1.43(4) . ?
C321 C323 1.56(4) . ?
C321 C322 1.62(4) . ?
C415 C416 1.53(3) . ?
C415 C417 1.53(3) . ?
C415 C418 1.57(3) . ?
C420 C422 1.51(3) . ?
C420 C423 1.53(3) . ?
C420 C424 1.60(3) . ?
